data_8106278
loop_
_publ_author_name
'Vitzthum, Daniela'
'Huppertz, Hubert'

_publ_section_title
;
 The crystal structure of In1.2B3O5.6(OH)1.4
;
_journal_issue 4
_journal_name_full 'Zeitschrift f\"ur Kristallographie - New Crystal Structures'
_journal_page_first 733
_journal_page_last 734
_journal_paper_doi 10.1515/ncrs-2018-0083
_journal_volume 233
_journal_year 2018
_chemical_formula_moiety 'B3 H1.4 In1.2 O7'
_chemical_formula_sum 'B3 H1.4 In1.2 O7'
_chemical_formula_weight 283.63
_chemical_name_common Indiumboratehydroxide
_chemical_name_systematic In1.2B3O5.6(OH)1.4
_space_group_crystal_system tetragonal
_space_group_IT_number 113
_space_group_name_Hall 'P -4 2ab'
_space_group_name_H-M_alt 'P -4 21 m'
_atom_sites_solution_hydrogens difmap
_atom_sites_solution_primary direct
_atom_sites_solution_secondary difmap
_audit_creation_method SHELXL-2014/7
_cell_angle_alpha 90
_cell_angle_beta 90
_cell_angle_gamma 90
_cell_formula_units_Z 2
_cell_length_a 6.6969(9)
_cell_length_b 6.6969(9)
_cell_length_c 4.4865(9)
_cell_measurement_reflns_used 9959
_cell_measurement_temperature 293(2)
_cell_measurement_theta_max 37.928
_cell_measurement_theta_min 3.042
_cell_volume 201.21(6)
_computing_cell_refinement 'Bruker SAINT-V 8.34A'
_computing_data_collection 'Bruker Apex II'
_computing_data_reduction 'Bruker SAINT-V 8.34A'
_computing_molecular_graphics 'DIAMOND (Brandenburg & Berndt, 1999)[4]'
_computing_publication_material 'WINGX (Farrugia, 2012)[3]'
_computing_structure_refinement 'SHELXL-2014/7 (Sheldrick, 2014)[1-2]'
_computing_structure_solution SHELXS-2013/1[1-2]
_diffrn_ambient_temperature 293(2)
_diffrn_detector_area_resol_mean 10.4
_diffrn_measured_fraction_theta_full 1.000
_diffrn_measured_fraction_theta_max 0.994
_diffrn_measurement_device_type 'Bruker D8 QUEST PHOTON 100'
_diffrn_measurement_method '\f and \w scans'
_diffrn_radiation_monochromator 'multilayer optics'
_diffrn_radiation_type MoK\a
_diffrn_radiation_wavelength 0.71073
_diffrn_reflns_av_R_equivalents 0.0372
_diffrn_reflns_av_unetI/netI 0.0095
_diffrn_reflns_Laue_measured_fraction_full 1.000
_diffrn_reflns_Laue_measured_fraction_max 0.994
_diffrn_reflns_limit_h_max 11
_diffrn_reflns_limit_h_min -11
_diffrn_reflns_limit_k_max 11
_diffrn_reflns_limit_k_min -11
_diffrn_reflns_limit_l_max 7
_diffrn_reflns_limit_l_min -7
_diffrn_reflns_number 12876
_diffrn_reflns_point_group_measured_fraction_full 1.000
_diffrn_reflns_point_group_measured_fraction_max 0.992
_diffrn_reflns_theta_full 25.242
_diffrn_reflns_theta_max 37.928
_diffrn_reflns_theta_min 4.304
_diffrn_source 'Incoatec Microfocus'
_exptl_absorpt_coefficient_mu 6.962
_exptl_absorpt_correction_T_max 0.7474
_exptl_absorpt_correction_T_min 0.5789
_exptl_absorpt_correction_type multi-scan
_exptl_absorpt_process_details 'SADABS 2014/5'
_exptl_crystal_colour colourless
_exptl_crystal_density_diffrn 4.681
_exptl_crystal_description prism
_exptl_crystal_F_000 262
_exptl_crystal_size_max 0.138
_exptl_crystal_size_mid 0.110
_exptl_crystal_size_min 0.040
_refine_diff_density_max 0.526
_refine_diff_density_min -0.376
_refine_diff_density_rms 0.099
_refine_ls_abs_structure_details
;
 Flack x determined using 235 quotients [(I+)-(I-)]/[(I+)+(I-)]
 (Parsons, Flack and Wagner, Acta Cryst. B69 (2013) 249-259).
;
_refine_ls_abs_structure_Flack 0.056(7)
_refine_ls_extinction_coef 0.190(8)
_refine_ls_extinction_expression Fc^*^=kFc[1+0.001xFc^2^\l^3^/sin(2\q)]^-1/4^
_refine_ls_extinction_method 'SHELXL-2014/7 (Sheldrick 2014'
_refine_ls_goodness_of_fit_ref 1.159
_refine_ls_hydrogen_treatment refall
_refine_ls_matrix_type full
_refine_ls_number_parameters 39
_refine_ls_number_reflns 595
_refine_ls_number_restraints 0
_refine_ls_restrained_S_all 1.159
_refine_ls_R_factor_all 0.0117
_refine_ls_R_factor_gt 0.0117
_refine_ls_shift/su_max 0.000
_refine_ls_shift/su_mean 0.000
_refine_ls_structure_factor_coef Fsqd
_refine_ls_weighting_details 'w=1/[\s^2^(Fo^2^)+(0.0150P)^2^+0.0964P] where P=(Fo^2^+2Fc^2^)/3'
_refine_ls_weighting_scheme calc
_refine_ls_wR_factor_gt 0.0297
_refine_ls_wR_factor_ref 0.0297
_reflns_Friedel_coverage 0.653
_reflns_Friedel_fraction_full 1.000
_reflns_Friedel_fraction_max 0.987
_reflns_number_gt 595
_reflns_number_total 595
_reflns_threshold_expression 'I > 2\s(I)'
_cod_data_source_file suppl_ncrs-2018-0083_suppl.cif
_cod_data_source_block shelx
_cod_original_cell_volume 201.21(7)
_cod_database_code 8106278
_shelx_shelxl_version_number 2014/7
_shelx_space_group_comment
;
The symmetry employed for this shelxl refinement is uniquely defined
by the following loop, which should always be used as a source of
symmetry information in preference to the above space-group names.
They are only intended as comments.
;

loop_
_space_group_symop_operation_xyz
'x, y, z'
'-x, -y, z'
'y, -x, -z'
'-y, x, -z'
'-x+1/2, y+1/2, -z'
'x+1/2, -y+1/2, -z'
'-y+1/2, -x+1/2, z'
'y+1/2, x+1/2, z'

loop_
_atom_site_label
_atom_site_type_symbol
_atom_site_fract_x
_atom_site_fract_y
_atom_site_fract_z
_atom_site_U_iso_or_equiv
_atom_site_adp_type
_atom_site_occupancy
_atom_site_site_symmetry_order
_atom_site_calc_flag
_atom_site_refinement_flags_posn
_atom_site_refinement_flags_adp
_atom_site_refinement_flags_occupancy
_atom_site_disorder_assembly
_atom_site_disorder_group
In1 In 0.66070(2) 0.16070(2) -0.01085(4) 0.00787(7) Uani 0.6 2 d S T P . .
B1 B 1.0000 0.0000 0.5000 0.0053(3) Uani 1 4 d S T P . .
B2 B 0.85697(19) 0.35697(19) 0.5398(4) 0.0056(2) Uani 1 2 d S T P . .
O1 O 0.85662(14) 0.35662(14) 0.2226(3) 0.00557(18) Uani 1 2 d S T P . .
O2 O 1.0000 0.5000 0.6732(4) 0.0077(3) Uani 1 4 d S T P . .
O3 O 0.91499(14) 0.16191(14) 0.6857(2) 0.00631(14) Uani 1 1 d . . . . .
H1 H 0.886(18) 0.123(17) -0.13(3) 0.05(4) Uiso 0.35 1 d . . P . .

loop_
_atom_site_aniso_label
_atom_site_aniso_U_11
_atom_site_aniso_U_22
_atom_site_aniso_U_33
_atom_site_aniso_U_23
_atom_site_aniso_U_13
_atom_site_aniso_U_12
In1 0.00877(8) 0.00877(8) 0.00608(9) 0.00034(4) 0.00034(4) -0.00276(5)
B1 0.0052(4) 0.0052(4) 0.0054(8) 0.000 0.000 0.000
B2 0.0055(3) 0.0055(3) 0.0060(6) 0.0002(3) 0.0002(3) -0.0005(5)
O1 0.0062(3) 0.0062(3) 0.0044(4) -0.0003(2) -0.0003(2) 0.0000(4)
O2 0.0088(4) 0.0088(4) 0.0053(6) 0.000 0.000 -0.0049(5)
O3 0.0085(3) 0.0043(3) 0.0061(3) 0.0008(3) 0.0011(3) 0.0020(3)

loop_
_atom_type_symbol
_atom_type_description
_atom_type_scat_dispersion_real
_atom_type_scat_dispersion_imag
_atom_type_scat_source
B B 0.0013 0.0007 'International Tables Vol C Tables 4.2.6.8 and 6.1.1.4'
O O 0.0106 0.0060 'International Tables Vol C Tables 4.2.6.8 and 6.1.1.4'
In In -0.7276 1.3100 'International Tables Vol C Tables 4.2.6.8 and 6.1.1.4'
H H 0.0000 0.0000 'International Tables Vol C Tables 4.2.6.8 and 6.1.1.4'

loop_
_geom_angle_atom_site_label_1
_geom_angle_atom_site_label_2
_geom_angle_atom_site_label_3
_geom_angle
_geom_angle_site_symmetry_1
_geom_angle_site_symmetry_3
O1 In1 O2 105.70(5) . 3_566
O1 In1 O3 79.84(4) . 8_544
O2 In1 O3 146.49(2) 3_566 8_544
O1 In1 O3 79.84(4) . 1_554
O2 In1 O3 146.49(2) 3_566 1_554
O3 In1 O3 66.69(5) 8_544 1_554
O1 In1 O1 142.80(3) . 3_565
O2 In1 O1 79.53(4) 3_566 3_565
O3 In1 O1 77.29(3) 8_544 3_565
O3 In1 O1 116.33(4) 1_554 3_565
O1 In1 O1 142.80(3) . 4_645
O2 In1 O1 79.53(4) 3_566 4_645
O3 In1 O1 116.33(4) 8_544 4_645
O3 In1 O1 77.29(3) 1_554 4_645
O1 In1 O1 74.24(6) 3_565 4_645
O1 In1 O3 79.97(3) . 6_456
O2 In1 O3 59.77(3) 3_566 6_456
O3 In1 O3 89.75(4) 8_544 6_456
O3 In1 O3 151.270(16) 1_554 6_456
O1 In1 O3 71.04(4) 3_565 6_456
O1 In1 O3 129.99(3) 4_645 6_456
O1 In1 O3 79.97(3) . 4_646
O2 In1 O3 59.77(3) 3_566 4_646
O3 In1 O3 151.270(16) 8_544 4_646
O3 In1 O3 89.75(4) 1_554 4_646
O1 In1 O3 129.99(3) 3_565 4_646
O1 In1 O3 71.04(4) 4_645 4_646
O3 In1 O3 106.57(4) 6_456 4_646
O1 In1 B2 76.76(5) . 1_554
O2 In1 B2 177.54(6) 3_566 1_554
O3 In1 B2 33.36(2) 8_544 1_554
O3 In1 B2 33.36(2) 1_554 1_554
O1 In1 B2 98.52(4) 3_565 1_554
O1 In1 B2 98.52(4) 4_645 1_554
O3 In1 B2 121.12(3) 6_456 1_554
O3 In1 B2 121.12(3) 4_646 1_554
O1 In1 In1 150.56(3) . 2_655
O2 In1 In1 44.86(4) 3_566 2_655
O3 In1 In1 123.71(3) 8_544 2_655
O3 In1 In1 123.71(3) 1_554 2_655
O1 In1 In1 47.44(2) 3_565 2_655
O1 In1 In1 47.44(2) 4_645 2_655
O3 In1 In1 82.56(2) 6_456 2_655
O3 In1 In1 82.56(2) 4_646 2_655
B2 In1 In1 132.68(4) 1_554 2_655
O3 B1 O3 111.54(7) 4_646 3_666
O3 B1 O3 108.45(3) 4_646 .
O3 B1 O3 108.45(3) 3_666 .
O3 B1 O3 108.45(3) 4_646 2_755
O3 B1 O3 108.45(3) 3_666 2_755
O3 B1 O3 111.54(7) . 2_755
O1 B2 O2 113.97(14) . .
O1 B2 O3 115.59(10) . 8_545
O2 B2 O3 102.57(10) . 8_545
O1 B2 O3 115.59(10) . .
O2 B2 O3 102.57(10) . .
O3 B2 O3 104.87(13) 8_545 .
O1 B2 In1 137.19(12) . 1_556
O2 B2 In1 108.84(11) . 1_556
O3 B2 In1 52.47(6) 8_545 1_556
O3 B2 In1 52.47(6) . 1_556
B2 O1 In1 119.57(11) . .
B2 O1 In1 114.89(7) . 3_665
In1 O1 In1 108.55(4) . 3_665
B2 O1 In1 114.89(7) . 4_655
In1 O1 In1 108.55(4) . 4_655
In1 O1 In1 85.13(5) 3_665 4_655
B2 O2 B2 132.33(19) . 2_765
B2 O2 In1 106.56(6) . 3_666
B2 O2 In1 106.56(6) 2_765 3_666
B2 O2 In1 106.56(6) . 4_656
B2 O2 In1 106.56(6) 2_765 4_656
In1 O2 In1 90.27(8) 3_666 4_656
B1 O3 B2 119.19(9) . .
B1 O3 In1 130.45(6) . 1_556
B2 O3 In1 94.17(7) . 1_556
B1 O3 In1 115.04(5) . 3_666
B2 O3 In1 90.64(8) . 3_666
In1 O3 In1 98.72(4) 1_556 3_666

loop_
_geom_bond_atom_site_label_1
_geom_bond_atom_site_label_2
_geom_bond_distance
_geom_bond_site_symmetry_2
In1 O1 2.1307(13) .
In1 O2 2.1472(14) 3_566
In1 O3 2.1802(10) 8_544
In1 O3 2.1802(10) 1_554
In1 O1 2.2500(10) 3_565
In1 O1 2.2500(10) 4_645
In1 O3 2.4994(10) 6_456
In1 O3 2.4994(10) 4_646
In1 B2 2.7420(18) 1_554
In1 In1 3.0438(5) 2_655
B1 O3 1.4813(9) 4_646
B1 O3 1.4813(9) 3_666
B1 O3 1.4813(9) .
B1 O3 1.4813(9) 2_755
B2 O1 1.423(2) .
B2 O2 1.481(2) .
B2 O3 1.5118(14) 8_545
B2 O3 1.5119(14) .
B2 In1 2.7421(18) 1_556
O1 In1 2.2500(10) 3_665
O1 In1 2.2500(10) 4_655
O2 B2 1.481(2) 2_765
O2 In1 2.1472(14) 3_666
O2 In1 2.1472(14) 4_656
O3 In1 2.1802(10) 1_556
O3 In1 2.4994(10) 3_666
